data_7251505
loop_
_publ_author_name
'Korobeynikov, Nikita A.'
'Usoltsev, Andrey N.'
'Sokolov, Maxim N.'
'Novikov, Alexander S.'
'Adonin, Sergey A.'

_publ_section_title
;
 Supramolecular diiodo-chlorometalates(iii) of group 15 elements with
 halogen-substituted pyridiniums: an interplay of cation&#x22EF;anion and
 I2&#x22EF;halometalate halogen bonds
;
_journal_issue 7
_journal_name_full CrystEngComm
_journal_page_first 1197
_journal_page_last 1205
_journal_paper_doi 10.1039/D5CE01065A
_journal_volume 28
_journal_year 2026
_chemical_formula_moiety 'Bi Cl5, I2, 2(C5 H5 Cl N)'
_chemical_formula_sum 'C10 H10 Bi Cl7 I2 N2'
_chemical_formula_weight 869.13
_space_group_crystal_system monoclinic
_space_group_IT_number 14
_space_group_name_Hall '-P 2yn'
_space_group_name_H-M_alt 'P 1 21/n 1'
_atom_sites_solution_hydrogens geom
_atom_sites_solution_primary dual
_audit_creation_date 2025-10-31
_audit_creation_method
;
Olex2 1.5
(compiled 2025.07.13 svn.rb7424aed for OlexSys, GUI svn.r7314)
;
_audit_update_record
;
2025-10-31 deposited with the CCDC.	2026-01-05 downloaded from the CCDC.
;
_cell_angle_alpha 90
_cell_angle_beta 97.3120(10)
_cell_angle_gamma 90
_cell_formula_units_Z 4
_cell_length_a 14.5781(2)
_cell_length_b 7.20570(10)
_cell_length_c 20.8721(4)
_cell_measurement_reflns_used 9943
_cell_measurement_temperature 150.00
_cell_measurement_theta_max 31.46
_cell_measurement_theta_min 2.99
_cell_volume 2174.69(6)
_computing_molecular_graphics 'Olex2 1.5 (Dolomanov et al., 2009)'
_computing_publication_material 'Olex2 1.5 (Dolomanov et al., 2009)'
_computing_structure_refinement 'SHELXL 2017/1 (Sheldrick, 2015)'
_computing_structure_solution 'SHELXT 2014/5 (Sheldrick, 2014)'
_diffrn_ambient_temperature 150.00
_diffrn_detector PIXEL
_diffrn_detector_area_resol_mean 7.41
_diffrn_detector_type 'Bruker PHOTON III area detector'
_diffrn_measured_fraction_theta_full 0.999
_diffrn_measured_fraction_theta_max 0.997
_diffrn_measurement_device 'three-circle diffractometer'
_diffrn_measurement_device_type 'Bruker D8 Venture diffractometer'
_diffrn_measurement_method '\w and \f scans'
_diffrn_radiation_monochromator 'Incoatec HELIOS multilayer mirrors'
_diffrn_radiation_type MoK\a
_diffrn_radiation_wavelength 0.71073
_diffrn_reflns_av_R_equivalents 0.0404
_diffrn_reflns_av_unetI/netI 0.0380
_diffrn_reflns_Laue_measured_fraction_full 0.999
_diffrn_reflns_Laue_measured_fraction_max 0.997
_diffrn_reflns_limit_h_max 19
_diffrn_reflns_limit_h_min -21
_diffrn_reflns_limit_k_max 10
_diffrn_reflns_limit_k_min -10
_diffrn_reflns_limit_l_max 30
_diffrn_reflns_limit_l_min -30
_diffrn_reflns_number 29267
_diffrn_reflns_point_group_measured_fraction_full 0.999
_diffrn_reflns_point_group_measured_fraction_max 0.997
_diffrn_reflns_theta_full 25.242
_diffrn_reflns_theta_max 31.539
_diffrn_reflns_theta_min 1.967
_diffrn_source 'Incoatec IuS3.0 microfocus X-ray tube'
_diffrn_source_current 1.4
_diffrn_source_power 0.07
_diffrn_source_voltage 50.0
_exptl_absorpt_coefficient_mu 11.802
_exptl_absorpt_correction_T_max 0.7462
_exptl_absorpt_correction_T_min 0.4861
_exptl_absorpt_correction_type multi-scan
_exptl_absorpt_process_details
;
SADABS-2016/2 (Bruker,2016/2) was used for absorption correction.
wR2(int) was 0.1011 before and 0.0551 after correction.
The Ratio of minimum to maximum transmission is 0.6514.
The \l/2 correction factor is Not present.
;
_exptl_crystal_colour orange
_exptl_crystal_colour_primary orange
_exptl_crystal_density_diffrn 2.655
_exptl_crystal_description plate
_exptl_crystal_F_000 1568
_exptl_crystal_size_max 0.12
_exptl_crystal_size_mid 0.06
_exptl_crystal_size_min 0.022
_refine_diff_density_max 0.763
_refine_diff_density_min -1.904
_refine_diff_density_rms 0.169
_refine_ls_extinction_method none
_refine_ls_goodness_of_fit_ref 1.029
_refine_ls_hydrogen_treatment constr
_refine_ls_matrix_type full
_refine_ls_number_parameters 199
_refine_ls_number_reflns 7246
_refine_ls_number_restraints 0
_refine_ls_restrained_S_all 1.029
_refine_ls_R_factor_all 0.0396
_refine_ls_R_factor_gt 0.0274
_refine_ls_shift/su_max 0.002
_refine_ls_shift/su_mean 0.000
_refine_ls_structure_factor_coef Fsqd
_refine_ls_weighting_details 'w=1/[\s^2^(Fo^2^)+(0.0148P)^2^+1.4094P] where P=(Fo^2^+2Fc^2^)/3'
_refine_ls_weighting_scheme calc
_refine_ls_wR_factor_gt 0.0512
_refine_ls_wR_factor_ref 0.0544
_reflns_Friedel_coverage 0.000
_reflns_number_gt 5933
_reflns_number_total 7246
_reflns_threshold_expression 'I > 2\s(I)'
_cod_data_source_file d5ce01065a2.cif
_cod_data_source_block nk1204
_cod_depositor_comments 'Adding full bibliography for 7251502--7251505.cif.'
_cod_database_code 7251505
_shelx_shelxl_version_number 2017/1
_shelx_space_group_comment
;
The symmetry employed for this shelxl refinement is uniquely defined
by the following loop, which should always be used as a source of
symmetry information in preference to the above space-group names.
They are only intended as comments.
;
_shelx_estimated_absorpt_t_max 0.781
_shelx_estimated_absorpt_t_min 0.332
_olex2_refinement_description
;
1. Fixed Uiso
 At 1.2 times of:
  All C(H) groups, All N(H) groups
2.a Aromatic/amide H refined with riding coordinates:
 N2(H2), N1(H1), C6(H6), C10(H10), C9(H9), C1(H1A), C8(H8), C5(H5), C3(H3),
 C4(H4)
;
_olex2_submission_special_instructions 'No special instructions were received'

loop_
_space_group_symop_operation_xyz
'x, y, z'
'-x+1/2, y+1/2, -z+1/2'
'-x, -y, -z'
'x-1/2, -y-1/2, z-1/2'

loop_
_atom_site_label
_atom_site_type_symbol
_atom_site_fract_x
_atom_site_fract_y
_atom_site_fract_z
_atom_site_U_iso_or_equiv
_atom_site_adp_type
_atom_site_occupancy
_atom_site_site_symmetry_order
_atom_site_calc_flag
_atom_site_refinement_flags_posn
_atom_site_refinement_flags_adp
_atom_site_refinement_flags_occupancy
_atom_site_disorder_assembly
_atom_site_disorder_group
Bi1 Bi 0.25383(2) 1.24002(2) 0.35279(2) 0.01580(3) Uani 1 1 d . . . . .
I1 I 0.65665(2) 1.22342(3) 0.38520(2) 0.02520(5) Uani 1 1 d . . . . .
I2 I 0.84336(2) 1.20870(4) 0.39201(2) 0.03998(7) Uani 1 1 d . . . . .
Cl4 Cl 0.26129(6) 1.01936(11) 0.44764(4) 0.01983(15) Uani 1 1 d . . . . .
Cl3 Cl 0.25546(6) 0.89486(12) 0.28210(4) 0.02484(17) Uani 1 1 d . . . . .
Cl2 Cl 0.25961(6) 1.51864(11) 0.42985(4) 0.02438(17) Uani 1 1 d . . . . .
Cl5 Cl 0.07433(6) 1.24217(12) 0.34037(4) 0.02574(17) Uani 1 1 d . . . . .
Cl1 Cl 0.44900(6) 1.25114(13) 0.36563(4) 0.02937(19) Uani 1 1 d . . . . .
Cl6 Cl 0.65025(8) 0.71610(16) 0.29161(5) 0.0437(3) Uani 1 1 d . . . . .
Cl7 Cl 0.57466(9) 1.21782(17) 0.00755(6) 0.0526(3) Uani 1 1 d . . . . .
N2 N 0.4318(2) 0.7641(4) 0.38068(15) 0.0261(6) Uani 1 1 d . . . . .
H2 H 0.372153 0.781728 0.369412 0.031 Uiso 1 1 calc R U . . .
N1 N 0.4142(2) 1.2612(4) 0.14250(15) 0.0282(7) Uani 1 1 d . . . . .
H1 H 0.355022 1.281154 0.144231 0.034 Uiso 1 1 calc R U . . .
C6 C 0.4870(3) 0.7528(5) 0.33401(17) 0.0257(7) Uani 1 1 d . . . . .
H6 H 0.462263 0.762420 0.289769 0.031 Uiso 1 1 calc R U . . .
C10 C 0.4633(3) 0.7497(5) 0.44370(18) 0.0274(8) Uani 1 1 d . . . . .
H10 H 0.421887 0.757319 0.475236 0.033 Uiso 1 1 calc R U . . .
C9 C 0.5560(3) 0.7238(5) 0.46206(18) 0.0260(7) Uani 1 1 d . . . . .
H9 H 0.579277 0.713244 0.506528 0.031 Uiso 1 1 calc R U . . .
C2 C 0.5353(3) 1.2240(5) 0.08169(18) 0.0285(8) Uani 1 1 d . . . . .
C1 C 0.4438(3) 1.2542(5) 0.08482(18) 0.0285(8) Uani 1 1 d . . . . .
H1A H 0.401854 1.269899 0.046502 0.034 Uiso 1 1 calc R U . . .
C7 C 0.5800(3) 0.7271(5) 0.35186(17) 0.0245(7) Uani 1 1 d . . . . .
C8 C 0.6152(3) 0.7131(5) 0.41590(18) 0.0274(8) Uani 1 1 d . . . . .
H8 H 0.679657 0.696186 0.428166 0.033 Uiso 1 1 calc R U . . .
C5 C 0.4701(3) 1.2393(5) 0.1980(2) 0.0393(10) Uani 1 1 d . . . . .
H5 H 0.445928 1.244941 0.238091 0.047 Uiso 1 1 calc R U . . .
C3 C 0.5953(3) 1.2020(6) 0.1376(2) 0.0422(11) Uani 1 1 d . . . . .
H3 H 0.659338 1.182138 0.135830 0.051 Uiso 1 1 calc R U . . .
C4 C 0.5612(3) 1.2092(7) 0.1963(2) 0.0502(12) Uani 1 1 d . . . . .
H4 H 0.601664 1.193115 0.235368 0.060 Uiso 1 1 calc R U . . .

loop_
_atom_site_aniso_label
_atom_site_aniso_U_11
_atom_site_aniso_U_22
_atom_site_aniso_U_33
_atom_site_aniso_U_23
_atom_site_aniso_U_13
_atom_site_aniso_U_12
Bi1 0.01489(6) 0.02187(6) 0.01063(5) 0.00073(4) 0.00153(4) 0.00015(5)
I1 0.02990(12) 0.02627(12) 0.01957(11) 0.00088(8) 0.00371(9) -0.00007(9)
I2 0.03065(14) 0.05313(17) 0.03530(15) 0.00196(12) 0.00093(12) 0.00469(12)
Cl4 0.0233(4) 0.0217(4) 0.0144(3) 0.0026(3) 0.0023(3) -0.0003(3)
Cl3 0.0248(4) 0.0329(4) 0.0168(4) -0.0073(3) 0.0026(3) 0.0013(3)
Cl2 0.0263(4) 0.0210(4) 0.0258(4) -0.0033(3) 0.0031(3) 0.0001(3)
Cl5 0.0180(4) 0.0385(5) 0.0203(4) 0.0008(3) 0.0007(3) 0.0011(3)
Cl1 0.0208(4) 0.0429(5) 0.0249(4) -0.0010(4) 0.0046(3) -0.0017(4)
Cl6 0.0393(6) 0.0664(7) 0.0280(5) 0.0012(5) 0.0144(4) 0.0016(5)
Cl7 0.0499(7) 0.0755(8) 0.0386(6) -0.0132(6) 0.0298(5) -0.0170(6)
N2 0.0196(14) 0.0340(17) 0.0234(15) 0.0013(12) -0.0024(12) 0.0040(12)
N1 0.0271(16) 0.0332(17) 0.0264(16) -0.0013(13) 0.0117(13) 0.0031(13)
C6 0.0299(19) 0.0309(19) 0.0154(15) 0.0024(14) -0.0006(14) 0.0003(15)
C10 0.0291(19) 0.0288(19) 0.0243(18) -0.0012(15) 0.0029(15) -0.0017(15)
C9 0.0273(19) 0.0298(19) 0.0199(17) -0.0029(14) -0.0009(14) -0.0032(14)
C2 0.0282(19) 0.036(2) 0.0235(18) -0.0049(15) 0.0117(15) -0.0066(15)
C1 0.0291(19) 0.035(2) 0.0211(17) -0.0001(15) 0.0018(15) 0.0006(15)
C7 0.0286(19) 0.0249(17) 0.0207(16) -0.0012(13) 0.0053(14) -0.0019(14)
C8 0.0203(17) 0.037(2) 0.0236(18) -0.0013(15) -0.0016(14) 0.0005(14)
C5 0.051(3) 0.047(3) 0.0222(19) -0.0033(17) 0.0129(19) -0.002(2)
C3 0.0175(19) 0.066(3) 0.042(3) -0.009(2) -0.0005(18) 0.0016(18)
C4 0.047(3) 0.073(3) 0.027(2) -0.002(2) -0.009(2) 0.004(2)

loop_
_atom_type_symbol
_atom_type_description
_atom_type_scat_dispersion_real
_atom_type_scat_dispersion_imag
_atom_type_scat_source
C C 0.0033 0.0016 'International Tables Vol C Tables 4.2.6.8 and 6.1.1.4'
H H 0.0000 0.0000 'International Tables Vol C Tables 4.2.6.8 and 6.1.1.4'
Bi Bi -4.1077 10.2566 'International Tables Vol C Tables 4.2.6.8 and 6.1.1.4'
Cl Cl 0.1484 0.1585 'International Tables Vol C Tables 4.2.6.8 and 6.1.1.4'
I I -0.4742 1.8119 'International Tables Vol C Tables 4.2.6.8 and 6.1.1.4'
N N 0.0061 0.0033 'International Tables Vol C Tables 4.2.6.8 and 6.1.1.4'

loop_
_geom_angle_atom_site_label_1
_geom_angle_atom_site_label_2
_geom_angle_atom_site_label_3
_geom_angle
_geom_angle_site_symmetry_1
_geom_angle_site_symmetry_3
_geom_angle_publ_flag
Cl4 Bi1 Cl3 162.79(2) . 2 ?
Cl4 Bi1 Cl3 81.75(2) . . ?
Cl4 Bi1 Cl2 90.37(3) . . ?
Cl4 Bi1 Cl5 91.39(3) . . ?
Cl4 Bi1 Cl1 90.06(3) . . ?
Cl3 Bi1 Cl3 81.042(10) . 2 ?
Cl2 Bi1 Cl3 106.84(3) . 2 ?
Cl2 Bi1 Cl3 171.87(3) . . ?
Cl2 Bi1 Cl5 90.58(3) . . ?
Cl2 Bi1 Cl1 88.05(3) . . ?
Cl5 Bi1 Cl3 88.84(2) . 2 ?
Cl5 Bi1 Cl3 91.60(3) . . ?
Cl5 Bi1 Cl1 178.01(3) . . ?
Cl1 Bi1 Cl3 89.95(2) . . ?
Cl1 Bi1 Cl3 90.18(2) . 2 ?
Bi1 Cl3 Bi1 142.36(3) . 2_545 ?
C6 N2 H2 118.5 . . ?
C10 N2 H2 118.5 . . ?
C10 N2 C6 123.0(3) . . ?
C1 N1 H1 118.4 . . ?
C1 N1 C5 123.1(3) . . ?
C5 N1 H1 118.4 . . ?
N2 C6 H6 120.8 . . ?
N2 C6 C7 118.3(3) . . ?
C7 C6 H6 120.8 . . ?
N2 C10 H10 120.4 . . ?
N2 C10 C9 119.2(4) . . ?
C9 C10 H10 120.4 . . ?
C10 C9 H9 120.1 . . ?
C10 C9 C8 119.8(3) . . ?
C8 C9 H9 120.1 . . ?
C1 C2 Cl7 119.3(3) . . ?
C1 C2 C3 119.9(3) . . ?
C3 C2 Cl7 120.8(3) . . ?
N1 C1 C2 118.8(3) . . ?
N1 C1 H1A 120.6 . . ?
C2 C1 H1A 120.6 . . ?
C6 C7 Cl6 117.8(3) . . ?
C6 C7 C8 120.5(3) . . ?
C8 C7 Cl6 121.6(3) . . ?
C9 C8 H8 120.4 . . ?
C7 C8 C9 119.2(3) . . ?
C7 C8 H8 120.4 . . ?
N1 C5 H5 120.3 . . ?
N1 C5 C4 119.3(4) . . ?
C4 C5 H5 120.3 . . ?
C2 C3 H3 120.4 . . ?
C2 C3 C4 119.2(4) . . ?
C4 C3 H3 120.4 . . ?
C5 C4 C3 119.6(4) . . ?
C5 C4 H4 120.2 . . ?
C3 C4 H4 120.2 . . ?

loop_
_geom_bond_atom_site_label_1
_geom_bond_atom_site_label_2
_geom_bond_distance
_geom_bond_site_symmetry_2
_geom_bond_publ_flag
Bi1 Cl4 2.5308(8) . ?
Bi1 Cl3 2.8934(8) . ?
Bi1 Cl3 3.0153(8) 2 ?
Bi1 Cl2 2.5672(8) . ?
Bi1 Cl5 2.5965(8) . ?
Bi1 Cl1 2.8249(9) . ?
I1 I2 2.7095(4) . ?
Cl6 C7 1.722(4) . ?
Cl7 C2 1.718(4) . ?
N2 H2 0.8800 . ?
N2 C6 1.343(5) . ?
N2 C10 1.341(5) . ?
N1 H1 0.8800 . ?
N1 C1 1.331(5) . ?
N1 C5 1.337(5) . ?
C6 H6 0.9500 . ?
C6 C7 1.373(5) . ?
C10 H10 0.9500 . ?
C10 C9 1.369(5) . ?
C9 H9 0.9500 . ?
C9 C8 1.375(5) . ?
C2 C1 1.361(5) . ?
C2 C3 1.375(6) . ?
C1 H1A 0.9500 . ?
C7 C8 1.373(5) . ?
C8 H8 0.9500 . ?
C5 H5 0.9500 . ?
C5 C4 1.351(7) . ?
C3 H3 0.9500 . ?
C3 C4 1.381(6) . ?
C4 H4 0.9500 . ?

loop_
_geom_torsion_atom_site_label_1
_geom_torsion_atom_site_label_2
_geom_torsion_atom_site_label_3
_geom_torsion_atom_site_label_4
_geom_torsion
_geom_torsion_site_symmetry_1
_geom_torsion_site_symmetry_2
_geom_torsion_site_symmetry_3
_geom_torsion_site_symmetry_4
_geom_torsion_publ_flag
Cl6 C7 C8 C9 179.7(3) . . . . ?
Cl7 C2 C1 N1 -179.1(3) . . . . ?
Cl7 C2 C3 C4 179.5(3) . . . . ?
N2 C6 C7 Cl6 -179.1(2) . . . . ?
N2 C6 C7 C8 0.1(5) . . . . ?
N2 C10 C9 C8 0.0(5) . . . . ?
N1 C5 C4 C3 0.2(7) . . . . ?
C6 N2 C10 C9 0.5(5) . . . . ?
C6 C7 C8 C9 0.4(5) . . . . ?
C10 N2 C6 C7 -0.6(5) . . . . ?
C10 C9 C8 C7 -0.5(5) . . . . ?
C2 C3 C4 C5 -0.6(7) . . . . ?
C1 N1 C5 C4 0.2(6) . . . . ?
C1 C2 C3 C4 0.6(6) . . . . ?
C5 N1 C1 C2 -0.2(5) . . . . ?
C3 C2 C1 N1 -0.2(6) . . . . ?
